data_1565144
loop_
_publ_author_name
'Wang, Lele'
'Han, Hua-Bin'
'Gu, Lijie'
'Zhang, Wenjing'
'Zhao, Junwei'
'Wang, Qi-Lin'

_publ_section_title
;
 Skeletal remodeling of chalcone-based pyridinium salts to access
 isoindoline polycycles and their bridged derivatives
;
_journal_name_full 'Chemical Science'
_journal_paper_doi 10.1039/D1SC05741C
_journal_year 2021
_chemical_formula_moiety 'C16 H16 N2 O4'
_chemical_formula_sum 'C16 H16 N2 O4'
_chemical_formula_weight 300.31
_space_group_crystal_system monoclinic
_space_group_IT_number 14
_space_group_name_Hall '-P 2yn'
_space_group_name_H-M_alt 'P 1 21/n 1'
_atom_sites_solution_hydrogens geom
_atom_sites_solution_primary dual
_audit_creation_date 2021-10-18
_audit_creation_method
;
Olex2 1.3-alpha
(compiled 2020.09.11 svn.r3730fd0d for OlexSys, GUI svn.r6159)
;
_audit_update_record
;
2021-10-18 deposited with the CCDC.	2021-11-08 downloaded from the CCDC.
;
_cell_angle_alpha 90
_cell_angle_beta 92.761(7)
_cell_angle_gamma 90
_cell_formula_units_Z 4
_cell_length_a 11.6890(9)
_cell_length_b 5.8460(4)
_cell_length_c 19.4233(15)
_cell_measurement_reflns_used 1520
_cell_measurement_temperature 150.00(10)
_cell_measurement_theta_max 72.7260
_cell_measurement_theta_min 4.3070
_cell_volume 1325.73(17)
_computing_cell_refinement 'CrysAlisPro 1.171.38.43f (Rigaku OD, 2015)'
_computing_data_collection 'CrysAlisPro 1.171.38.43f (Rigaku OD, 2015)'
_computing_data_reduction 'CrysAlisPro 1.171.38.43f (Rigaku OD, 2015)'
_computing_molecular_graphics 'Olex2 1.3-alpha (Dolomanov et al., 2009)'
_computing_publication_material 'Olex2 1.3-alpha (Dolomanov et al., 2009)'
_computing_structure_refinement 'SHELXL 2018/3 (Sheldrick, 2015)'
_computing_structure_solution 'SHELXT  (Sheldrick, 2015)'
_diffrn_ambient_environment N~2~
_diffrn_ambient_temperature 150.00(10)
_diffrn_detector 'CCD plate'
_diffrn_detector_area_resol_mean 5.2684
_diffrn_detector_type AtlasS2
_diffrn_measured_fraction_theta_full 0.996
_diffrn_measured_fraction_theta_max 0.956
_diffrn_measurement_details
;
List of Runs (angles in degrees, time in seconds):

  # Type    Start    End  Width  t~exp~   \w     \q     \k     \f   Frames
#--------------------------------------------------------------------------
  1  \w      7.00  32.00   1.00    1.20    --  -40.73  57.00 120.00   25
  2  \w    -64.00 -38.00   1.00    1.20    --  -40.73  57.00 120.00   26
  3  \w    -64.00  29.00   1.00    1.20    --  -40.73  38.00  30.00   93
  4  \w   -103.00 -17.00   1.00    1.20    --  -40.73 -38.00-150.00   86
  5  \w    114.00 169.00   1.00    2.00    --  107.58 125.00-180.00   55
  6  \w     82.00 169.00   1.00    2.00    --  107.58  30.00 -30.00   87
  7  \w     37.00  85.00   1.00    2.00    --  107.58 -95.00-180.00   48
  8  \w     26.00 104.00   1.00    2.00    --  107.58 -95.00 120.00   78
  9  \w     37.00 133.00   1.00    2.00    --  107.58 -45.00 150.00   96
;
_diffrn_measurement_device 'four-circle diffractometer'
_diffrn_measurement_device_type 'SuperNova, Dual, Cu at zero, AtlasS2'
_diffrn_measurement_method '\w scans'
_diffrn_orient_matrix_type 'CrysAlisPro convention (1999,Acta A55,543-557)'
_diffrn_orient_matrix_UB_11 -0.1100038000
_diffrn_orient_matrix_UB_12 0.0543533000
_diffrn_orient_matrix_UB_13 0.0374711000
_diffrn_orient_matrix_UB_21 0.0724288000
_diffrn_orient_matrix_UB_22 0.0549907000
_diffrn_orient_matrix_UB_23 0.0663194000
_diffrn_orient_matrix_UB_31 0.0080147000
_diffrn_orient_matrix_UB_32 0.2518207000
_diffrn_orient_matrix_UB_33 -0.0225284000
_diffrn_radiation_monochromator mirror
_diffrn_radiation_probe x-ray
_diffrn_radiation_type 'Cu K\a'
_diffrn_radiation_wavelength 1.54184
_diffrn_reflns_av_R_equivalents 0.0386
_diffrn_reflns_av_unetI/netI 0.0538
_diffrn_reflns_Laue_measured_fraction_full 0.996
_diffrn_reflns_Laue_measured_fraction_max 0.956
_diffrn_reflns_limit_h_max 14
_diffrn_reflns_limit_h_min -9
_diffrn_reflns_limit_k_max 6
_diffrn_reflns_limit_k_min -3
_diffrn_reflns_limit_l_max 22
_diffrn_reflns_limit_l_min -23
_diffrn_reflns_number 4331
_diffrn_reflns_point_group_measured_fraction_full 0.996
_diffrn_reflns_point_group_measured_fraction_max 0.956
_diffrn_reflns_theta_full 67.684
_diffrn_reflns_theta_max 73.522
_diffrn_reflns_theta_min 4.325
_diffrn_source 'micro-focus sealed X-ray tube'
_diffrn_source_type 'SuperNova (Cu) X-ray Source'
_exptl_absorpt_coefficient_mu 0.908
_exptl_absorpt_correction_T_max 1.00000
_exptl_absorpt_correction_T_min 0.64575
_exptl_absorpt_correction_type multi-scan
_exptl_absorpt_process_details
;
CrysAlisPro 1.171.38.43f (Rigaku Oxford Diffraction, 2015)
Empirical absorption correction using spherical harmonics,
 implemented in SCALE3 ABSPACK scaling algorithm.
;
_exptl_crystal_colour yellow
_exptl_crystal_colour_primary yellow
_exptl_crystal_density_diffrn 1.505
_exptl_crystal_description block
_exptl_crystal_F_000 632
_exptl_crystal_size_max 0.14
_exptl_crystal_size_mid 0.12
_exptl_crystal_size_min 0.11
_refine_diff_density_max 0.304
_refine_diff_density_min -0.450
_refine_diff_density_rms 0.078
_refine_ls_extinction_method none
_refine_ls_goodness_of_fit_ref 1.070
_refine_ls_hydrogen_treatment constr
_refine_ls_matrix_type full
_refine_ls_number_parameters 199
_refine_ls_number_reflns 2563
_refine_ls_number_restraints 0
_refine_ls_restrained_S_all 1.070
_refine_ls_R_factor_all 0.0722
_refine_ls_R_factor_gt 0.0576
_refine_ls_shift/su_max 0.000
_refine_ls_shift/su_mean 0.000
_refine_ls_structure_factor_coef Fsqd
_refine_ls_weighting_details 'w=1/[\s^2^(Fo^2^)+(0.0906P)^2^+0.0681P] where P=(Fo^2^+2Fc^2^)/3'
_refine_ls_weighting_scheme calc
_refine_ls_wR_factor_gt 0.1507
_refine_ls_wR_factor_ref 0.1660
_reflns_Friedel_coverage 0.000
_reflns_number_gt 2022
_reflns_number_total 2563
_reflns_threshold_expression 'I > 2\s(I)'
_cod_data_source_file d1sc05741c2.cif
_cod_data_source_block glj-104
_cod_original_cell_volume 1325.74(18)
_cod_database_code 1565144
_shelx_shelxl_version_number 2018/3
_shelx_space_group_comment
;
The symmetry employed for this shelxl refinement is uniquely defined
by the following loop, which should always be used as a source of
symmetry information in preference to the above space-group names.
They are only intended as comments.
;
_reflns_odcompleteness_completeness 99.66
_reflns_odcompleteness_iscentric 1
_reflns_odcompleteness_theta 66.97
_olex2_refinement_description
;
1. Fixed Uiso
 At 1.2 times of:
  All C(H) groups, All C(H,H) groups
 At 1.5 times of:
  All O(H) groups
2.a Ternary CH refined with riding coordinates:
 C10(H10), C11(H11), C12(H12), C15(H15)
2.b Secondary CH2 refined with riding coordinates:
 C7(H7A,H7B), C14(H14A,H14B), C16(H16A,H16B)
2.c Aromatic/amide H refined with riding coordinates:
 C2(H2), C3(H3A), C4(H4), C5(H5), C8(H8)
2.d Tetrahedral OH refined with riding coordinates:
 O3(H3)
;
_olex2_date_sample_data_collection 2021-10-18
_olex2_submission_special_instructions 'No special instructions were received'
_oxdiff_exptl_absorpt_empirical_details
;
Empirical correction (ABSPACK) includes:
- Absorption correction using spherical harmonics
- Frame scaling
;
_oxdiff_exptl_absorpt_empirical_full_max 1.676
_oxdiff_exptl_absorpt_empirical_full_min 0.648

loop_
_space_group_symop_operation_xyz
'x, y, z'
'-x+1/2, y+1/2, -z+1/2'
'-x, -y, -z'
'x-1/2, -y-1/2, z-1/2'

loop_
_atom_site_label
_atom_site_type_symbol
_atom_site_fract_x
_atom_site_fract_y
_atom_site_fract_z
_atom_site_U_iso_or_equiv
_atom_site_adp_type
_atom_site_occupancy
_atom_site_site_symmetry_order
_atom_site_calc_flag
_atom_site_refinement_flags_posn
_atom_site_refinement_flags_adp
_atom_site_refinement_flags_occupancy
_atom_site_disorder_assembly
_atom_site_disorder_group
O1 O 0.65004(17) 0.9122(3) 0.54281(10) 0.0375(5) Uani 1 1 d . . . . .
O2 O 0.76770(16) 0.6302(3) 0.56574(9) 0.0342(4) Uani 1 1 d . . . . .
O3 O 0.89288(17) 0.0337(3) 0.46108(11) 0.0431(5) Uani 1 1 d . . . . .
H3 H 0.909223 0.079593 0.500213 0.065 Uiso 1 1 calc R U . . .
O4 O 0.66626(15) -0.0407(3) 0.33056(9) 0.0314(4) Uani 1 1 d . . . . .
N1 N 0.49772(16) 0.5782(3) 0.38580(10) 0.0227(4) Uani 1 1 d . . . . .
N2 N 0.69193(17) 0.7211(3) 0.52755(10) 0.0267(4) Uani 1 1 d . . . . .
C1 C 0.47886(19) 0.3508(4) 0.28815(11) 0.0221(5) Uani 1 1 d . . . . .
C2 C 0.4847(2) 0.1870(4) 0.23654(12) 0.0263(5) Uani 1 1 d . . . . .
H2 H 0.528980 0.056045 0.243493 0.032 Uiso 1 1 calc R U . . .
C3 C 0.4231(2) 0.2223(4) 0.17420(13) 0.0302(5) Uani 1 1 d . . . . .
H3A H 0.425739 0.112780 0.139595 0.036 Uiso 1 1 calc R U . . .
C4 C 0.3582(2) 0.4179(4) 0.16302(12) 0.0284(5) Uani 1 1 d . . . . .
H4 H 0.321029 0.442704 0.120258 0.034 Uiso 1 1 calc R U . . .
C5 C 0.3483(2) 0.5781(4) 0.21562(13) 0.0278(5) Uani 1 1 d . . . . .
H5 H 0.302834 0.707472 0.208929 0.033 Uiso 1 1 calc R U . . .
C6 C 0.40780(19) 0.5402(4) 0.27820(12) 0.0239(5) Uani 1 1 d . . . . .
C7 C 0.40473(19) 0.6816(4) 0.34232(12) 0.0260(5) Uani 1 1 d . . . . .
H7A H 0.419935 0.841451 0.333014 0.031 Uiso 1 1 calc R U . . .
H7B H 0.331545 0.668176 0.363488 0.031 Uiso 1 1 calc R U . . .
C8 C 0.55371(19) 0.6887(4) 0.43625(11) 0.0240(5) Uani 1 1 d . . . . .
H8 H 0.524787 0.827704 0.450899 0.029 Uiso 1 1 calc R U . . .
C9 C 0.65241(19) 0.6070(4) 0.46777(11) 0.0235(5) Uani 1 1 d . . . . .
C10 C 0.71495(19) 0.4015(4) 0.44152(11) 0.0232(5) Uani 1 1 d . . . . .
H10 H 0.698992 0.268899 0.470404 0.028 Uiso 1 1 calc R U . . .
C11 C 0.66816(18) 0.3538(4) 0.36604(11) 0.0215(5) Uani 1 1 d . . . . .
H11 H 0.695732 0.475847 0.336496 0.026 Uiso 1 1 calc R U . . .
C12 C 0.53653(18) 0.3551(4) 0.36014(11) 0.0214(5) Uani 1 1 d . . . . .
H12 H 0.506345 0.231345 0.388069 0.026 Uiso 1 1 calc R U . . .
C13 C 0.7216(2) 0.1306(4) 0.34394(11) 0.0245(5) Uani 1 1 d . . . . .
C14 C 0.8502(2) 0.1382(4) 0.34347(13) 0.0300(5) Uani 1 1 d . . . . .
H14A H 0.873003 0.242171 0.307711 0.036 Uiso 1 1 calc R U . . .
H14B H 0.879066 -0.012767 0.332986 0.036 Uiso 1 1 calc R U . . .
C15 C 0.9026(2) 0.2175(4) 0.41334(14) 0.0307(5) Uani 1 1 d . . . . .
H15 H 0.984100 0.249241 0.408244 0.037 Uiso 1 1 calc R U . . .
C16 C 0.8461(2) 0.4328(4) 0.43903(13) 0.0292(5) Uani 1 1 d . . . . .
H16A H 0.862298 0.559425 0.408729 0.035 Uiso 1 1 calc R U . . .
H16B H 0.877708 0.469670 0.484778 0.035 Uiso 1 1 calc R U . . .

loop_
_atom_site_aniso_label
_atom_site_aniso_U_11
_atom_site_aniso_U_22
_atom_site_aniso_U_33
_atom_site_aniso_U_23
_atom_site_aniso_U_13
_atom_site_aniso_U_12
O1 0.0473(11) 0.0265(9) 0.0378(10) -0.0100(7) -0.0069(8) 0.0052(8)
O2 0.0385(10) 0.0377(10) 0.0256(9) 0.0023(7) -0.0085(7) 0.0027(8)
O3 0.0425(11) 0.0402(11) 0.0465(11) 0.0164(9) 0.0009(9) 0.0106(9)
O4 0.0354(10) 0.0227(9) 0.0360(10) 0.0001(7) 0.0007(7) 0.0033(7)
N1 0.0209(9) 0.0225(9) 0.0246(9) 0.0004(7) -0.0011(7) 0.0031(7)
N2 0.0307(10) 0.0257(11) 0.0236(10) 0.0007(7) 0.0006(8) -0.0024(8)
C1 0.0207(10) 0.0213(11) 0.0243(11) 0.0026(8) 0.0002(8) -0.0030(8)
C2 0.0242(11) 0.0238(12) 0.0306(12) 0.0002(9) -0.0018(9) -0.0020(9)
C3 0.0287(12) 0.0325(13) 0.0292(12) -0.0051(9) -0.0015(9) -0.0064(10)
C4 0.0250(11) 0.0342(13) 0.0253(11) 0.0049(9) -0.0056(9) -0.0070(10)
C5 0.0229(11) 0.0263(12) 0.0338(13) 0.0054(9) -0.0028(9) -0.0012(9)
C6 0.0212(11) 0.0218(11) 0.0286(12) 0.0019(8) -0.0014(9) -0.0033(8)
C7 0.0246(11) 0.0242(11) 0.0290(12) 0.0001(9) -0.0018(9) 0.0057(9)
C8 0.0265(11) 0.0234(11) 0.0225(11) -0.0010(8) 0.0048(8) -0.0008(9)
C9 0.0261(11) 0.0244(11) 0.0201(10) 0.0001(8) 0.0008(8) -0.0024(9)
C10 0.0235(11) 0.0237(11) 0.0222(11) 0.0028(8) 0.0001(8) -0.0005(9)
C11 0.0217(11) 0.0222(11) 0.0208(10) 0.0032(8) 0.0020(8) 0.0013(8)
C12 0.0223(11) 0.0174(10) 0.0245(11) 0.0004(8) 0.0002(8) 0.0013(8)
C13 0.0294(12) 0.0234(12) 0.0208(11) 0.0040(8) 0.0018(9) 0.0037(9)
C14 0.0266(12) 0.0282(13) 0.0355(13) -0.0001(10) 0.0040(10) 0.0073(10)
C15 0.0235(11) 0.0300(13) 0.0384(14) 0.0055(10) 0.0001(10) 0.0047(10)
C16 0.0230(11) 0.0300(13) 0.0344(13) -0.0003(9) -0.0016(9) 0.0004(9)

loop_
_atom_type_symbol
_atom_type_description
_atom_type_scat_dispersion_real
_atom_type_scat_dispersion_imag
_atom_type_scat_source
C C 0.0181 0.0091 'International Tables Vol C Tables 4.2.6.8 and 6.1.1.4'
H H 0.0000 0.0000 'International Tables Vol C Tables 4.2.6.8 and 6.1.1.4'
N N 0.0311 0.0180 'International Tables Vol C Tables 4.2.6.8 and 6.1.1.4'
O O 0.0492 0.0322 'International Tables Vol C Tables 4.2.6.8 and 6.1.1.4'

loop_
_geom_angle_atom_site_label_1
_geom_angle_atom_site_label_2
_geom_angle_atom_site_label_3
_geom_angle
_geom_angle_site_symmetry_1
_geom_angle_site_symmetry_3
_geom_angle_publ_flag
C15 O3 H3 109.5 . . ?
C7 N1 C12 113.53(18) . . ?
C8 N1 C7 123.4(2) . . ?
C8 N1 C12 122.25(18) . . ?
O1 N2 C9 120.1(2) . . ?
O2 N2 O1 120.7(2) . . ?
O2 N2 C9 119.2(2) . . ?
C2 C1 C6 119.8(2) . . ?
C2 C1 C12 129.7(2) . . ?
C6 C1 C12 110.43(19) . . ?
C1 C2 H2 120.6 . . ?
C1 C2 C3 118.9(2) . . ?
C3 C2 H2 120.6 . . ?
C2 C3 H3A 119.5 . . ?
C4 C3 C2 121.0(2) . . ?
C4 C3 H3A 119.5 . . ?
C3 C4 H4 119.9 . . ?
C3 C4 C5 120.3(2) . . ?
C5 C4 H4 119.9 . . ?
C4 C5 H5 120.7 . . ?
C6 C5 C4 118.6(2) . . ?
C6 C5 H5 120.7 . . ?
C1 C6 C7 111.2(2) . . ?
C5 C6 C1 121.2(2) . . ?
C5 C6 C7 127.5(2) . . ?
N1 C7 C6 101.76(18) . . ?
N1 C7 H7A 111.4 . . ?
N1 C7 H7B 111.4 . . ?
C6 C7 H7A 111.4 . . ?
C6 C7 H7B 111.4 . . ?
H7A C7 H7B 109.3 . . ?
N1 C8 H8 118.7 . . ?
N1 C8 C9 122.6(2) . . ?
C9 C8 H8 118.7 . . ?
N2 C9 C10 121.0(2) . . ?
C8 C9 N2 116.3(2) . . ?
C8 C9 C10 122.7(2) . . ?
C9 C10 H10 109.1 . . ?
C9 C10 C11 107.79(18) . . ?
C9 C10 C16 114.42(19) . . ?
C11 C10 H10 109.1 . . ?
C16 C10 H10 109.1 . . ?
C16 C10 C11 107.10(18) . . ?
C10 C11 H11 108.0 . . ?
C12 C11 C10 111.86(17) . . ?
C12 C11 H11 108.0 . . ?
C13 C11 C10 106.74(18) . . ?
C13 C11 H11 108.0 . . ?
C13 C11 C12 114.05(19) . . ?
N1 C12 C1 101.25(17) . . ?
N1 C12 C11 107.58(17) . . ?
N1 C12 H12 109.9 . . ?
C1 C12 C11 117.74(18) . . ?
C1 C12 H12 109.9 . . ?
C11 C12 H12 109.9 . . ?
O4 C13 C11 123.2(2) . . ?
O4 C13 C14 123.1(2) . . ?
C14 C13 C11 113.7(2) . . ?
C13 C14 H14A 109.4 . . ?
C13 C14 H14B 109.4 . . ?
C13 C14 C15 111.1(2) . . ?
H14A C14 H14B 108.0 . . ?
C15 C14 H14A 109.4 . . ?
C15 C14 H14B 109.4 . . ?
O3 C15 C14 107.8(2) . . ?
O3 C15 H15 108.5 . . ?
O3 C15 C16 111.2(2) . . ?
C14 C15 H15 108.5 . . ?
C16 C15 C14 112.3(2) . . ?
C16 C15 H15 108.5 . . ?
C10 C16 H16A 109.4 . . ?
C10 C16 H16B 109.4 . . ?
C15 C16 C10 111.1(2) . . ?
C15 C16 H16A 109.4 . . ?
C15 C16 H16B 109.4 . . ?
H16A C16 H16B 108.0 . . ?

loop_
_geom_bond_atom_site_label_1
_geom_bond_atom_site_label_2
_geom_bond_distance
_geom_bond_site_symmetry_2
_geom_bond_publ_flag
O1 N2 1.260(3) . ?
O2 N2 1.247(3) . ?
O3 H3 0.8200 . ?
O3 C15 1.427(3) . ?
O4 C13 1.214(3) . ?
N1 C7 1.474(3) . ?
N1 C8 1.321(3) . ?
N1 C12 1.476(3) . ?
N2 C9 1.398(3) . ?
C1 C2 1.390(3) . ?
C1 C6 1.392(3) . ?
C1 C12 1.523(3) . ?
C2 H2 0.9300 . ?
C2 C3 1.394(3) . ?
C3 H3A 0.9300 . ?
C3 C4 1.384(3) . ?
C4 H4 0.9300 . ?
C4 C5 1.395(3) . ?
C5 H5 0.9300 . ?
C5 C6 1.389(3) . ?
C6 C7 1.497(3) . ?
C7 H7A 0.9700 . ?
C7 H7B 0.9700 . ?
C8 H8 0.9300 . ?
C8 C9 1.366(3) . ?
C9 C10 1.508(3) . ?
C10 H10 0.9800 . ?
C10 C11 1.565(3) . ?
C10 C16 1.547(3) . ?
C11 H11 0.9800 . ?
C11 C12 1.537(3) . ?
C11 C13 1.518(3) . ?
C12 H12 0.9800 . ?
C13 C14 1.504(3) . ?
C14 H14A 0.9700 . ?
C14 H14B 0.9700 . ?
C14 C15 1.534(3) . ?
C15 H15 0.9800 . ?
C15 C16 1.518(3) . ?
C16 H16A 0.9700 . ?
C16 H16B 0.9700 . ?

loop_
_geom_torsion_atom_site_label_1
_geom_torsion_atom_site_label_2
_geom_torsion_atom_site_label_3
_geom_torsion_atom_site_label_4
_geom_torsion
_geom_torsion_site_symmetry_1
_geom_torsion_site_symmetry_2
_geom_torsion_site_symmetry_3
_geom_torsion_site_symmetry_4
_geom_torsion_publ_flag
O1 N2 C9 C8 -12.8(3) . . . . ?
O1 N2 C9 C10 168.7(2) . . . . ?
O2 N2 C9 C8 166.3(2) . . . . ?
O2 N2 C9 C10 -12.2(3) . . . . ?
O3 C15 C16 C10 -66.3(3) . . . . ?
O4 C13 C14 C15 -123.2(2) . . . . ?
N1 C8 C9 N2 -169.6(2) . . . . ?
N1 C8 C9 C10 8.8(3) . . . . ?
N2 C9 C10 C11 -166.07(19) . . . . ?
N2 C9 C10 C16 -47.1(3) . . . . ?
C1 C2 C3 C4 0.8(3) . . . . ?
C1 C6 C7 N1 10.2(2) . . . . ?
C2 C1 C6 C5 -4.6(3) . . . . ?
C2 C1 C6 C7 174.0(2) . . . . ?
C2 C1 C12 N1 177.9(2) . . . . ?
C2 C1 C12 C11 61.0(3) . . . . ?
C2 C3 C4 C5 -3.5(4) . . . . ?
C3 C4 C5 C6 2.1(3) . . . . ?
C4 C5 C6 C1 2.0(3) . . . . ?
C4 C5 C6 C7 -176.5(2) . . . . ?
C5 C6 C7 N1 -171.2(2) . . . . ?
C6 C1 C2 C3 3.2(3) . . . . ?
C6 C1 C12 N1 -5.1(2) . . . . ?
C6 C1 C12 C11 -122.0(2) . . . . ?
C7 N1 C8 C9 -167.8(2) . . . . ?
C7 N1 C12 C1 12.2(2) . . . . ?
C7 N1 C12 C11 136.32(19) . . . . ?
C8 N1 C7 C6 155.6(2) . . . . ?
C8 N1 C12 C1 -157.6(2) . . . . ?
C8 N1 C12 C11 -33.5(3) . . . . ?
C8 C9 C10 C11 15.6(3) . . . . ?
C8 C9 C10 C16 134.6(2) . . . . ?
C9 C10 C11 C12 -47.9(2) . . . . ?
C9 C10 C11 C13 -173.32(17) . . . . ?
C9 C10 C16 C15 178.97(19) . . . . ?
C10 C11 C12 N1 56.6(2) . . . . ?
C10 C11 C12 C1 170.03(18) . . . . ?
C10 C11 C13 O4 115.8(2) . . . . ?
C10 C11 C13 C14 -61.4(2) . . . . ?
C11 C10 C16 C15 -61.6(2) . . . . ?
C11 C13 C14 C15 54.0(3) . . . . ?
C12 N1 C7 C6 -14.1(2) . . . . ?
C12 N1 C8 C9 1.0(3) . . . . ?
C12 C1 C2 C3 179.9(2) . . . . ?
C12 C1 C6 C5 178.0(2) . . . . ?
C12 C1 C6 C7 -3.3(3) . . . . ?
C12 C11 C13 O4 -8.3(3) . . . . ?
C12 C11 C13 C14 174.52(19) . . . . ?
C13 C11 C12 N1 177.85(17) . . . . ?
C13 C11 C12 C1 -68.7(2) . . . . ?
C13 C14 C15 O3 73.8(2) . . . . ?
C13 C14 C15 C16 -49.1(3) . . . . ?
C14 C15 C16 C10 54.7(3) . . . . ?
C16 C10 C11 C12 -171.49(18) . . . . ?
C16 C10 C11 C13 63.1(2) . . . . ?
